data_9015159
loop_
_publ_author_name
'Ghose, S.'
'Fehlmann, M.'
'Sundaralingam, M.'

_publ_section_title
;
 The crystal structure of clinoclase, Cu3AsO4(OH)3
;
_journal_name_full 'Acta Crystallographica'
_journal_page_first 777
_journal_page_last 787
_journal_paper_doi 10.1107/S0365110X65001779
_journal_volume 18
_journal_year 1965
_chemical_compound_source 'Majuba Hill, Nevada, USA'
_chemical_formula_sum 'As Cu3 H3 O7'
_chemical_name_mineral Clinoclase
_space_group_IT_number 14
_symmetry_space_group_name_Hall '-P 2ybc'
_symmetry_space_group_name_H-M 'P 1 21/c 1'
_cell_angle_alpha 90
_cell_angle_beta 99.5
_cell_angle_gamma 90
_cell_formula_units_Z 4
_cell_length_a 7.24
_cell_length_b 6.46
_cell_length_c 12.38
_cell_volume 571.077
_database_code_amcsd 0009293
_exptl_crystal_density_diffrn 4.426
_cod_original_formula_sum 'Cu3 As O7 H3'
_cod_database_code 9015159

loop_
_space_group_symop_operation_xyz
x,y,z
x,1/2-y,1/2+z
-x,1/2+y,1/2-z
-x,-y,-z

loop_
_atom_site_label
_atom_site_fract_x
_atom_site_fract_y
_atom_site_fract_z
_atom_site_U_iso_or_equiv
_atom_site_type_symbol
_atom_site_attached_hydrogens
Cu1 0.78770 0.13890 0.32910 0.01241 Cu 0
Cu2 0.81500 0.38240 0.12750 0.01077 Cu 0
Cu3 0.38720 0.35320 0.41270 0.01127 Cu 0
As 0.30880 0.15100 0.17960 0.00304 As 0
O1 0.41210 0.06670 0.07240 0.00253 O 0
O2 0.16230 0.34530 0.13460 0.00912 O 0
O3 0.17580 -0.05680 0.21410 0.00519 O 0
O4 0.47280 0.21730 0.28610 0.00253 O 0
O-H1 0.77970 0.20260 0.47910 0.00329 O 1
O-H2 0.19110 0.59790 0.32090 0.00608 O 1
O-H3 0.17800 0.17360 0.40800 0.00595 O 1

loop_
_cod_changelog_entry_id
_cod_changelog_entry_author
_cod_changelog_entry_date
_cod_changelog_entry_text
1
;cod-tools version 3.8.0
Id: cif_guess_AMCSD_atom_types 9574 2023-05-10 09:00:05Z saulius
;
2023-05-10T18:55:49+03:00
;Derived atom types and hydrogen counts
from atom names that follow the AMCSD naming convention
(Wat == water, O-H == hydroxyl).
;

loop_
_cod_related_entry_id
_cod_related_entry_database
_cod_related_entry_code
1 AMCSD 0009293
